data_7023150
loop_
_publ_author_name
'Feng, Xun'
'Ling, Xun-Li'
'Liu, Lang'
'Song, Hong-Liang'
'Wang, Li-Ya'
'Ng, Seik-Weng'
'Su, Bei Ya'

_publ_section_title
;
 A series of 3D lanthanide frameworks constructed from aromatic
 multi-carboxylate ligand: structural diversity, luminescence and magnetic
 properties.
;
_journal_issue 28
_journal_name_full 'Dalton transactions (Cambridge, England : 2003)'
_journal_page_first 10292
_journal_page_last 10303
_journal_paper_doi 10.1039/c3dt50810b
_journal_volume 42
_journal_year 2013
_chemical_formula_sum 'C26 H15 N2 O10 Tb'
_chemical_formula_weight 674.32
_chemical_name_systematic
;

?

;
_space_group_IT_number 2
_symmetry_cell_setting triclinic
_symmetry_space_group_name_Hall '-P 1'
_symmetry_space_group_name_H-M 'P -1'
_atom_sites_solution_hydrogens geom
_atom_sites_solution_primary direct
_atom_sites_solution_secondary difmap
_audit_creation_method SHELXL-97
_cell_angle_alpha 75.779(9)
_cell_angle_beta 84.594(10)
_cell_angle_gamma 75.893(10)
_cell_formula_units_Z 2
_cell_length_a 7.648(5)
_cell_length_b 10.613(7)
_cell_length_c 14.375(9)
_cell_measurement_reflns_used 2814
_cell_measurement_temperature 296(2)
_cell_measurement_theta_max 28.12
_cell_measurement_theta_min 2.21
_cell_volume 1096.2(12)
_computing_cell_refinement 'Bruker SMART'
_computing_data_collection 'Bruker SMART'
_computing_data_reduction 'Bruker SAINT'
_computing_molecular_graphics 'Bruker SHELXTL'
_computing_publication_material 'Bruker SHELXTL'
_computing_structure_refinement 'SHELXL-97 (Sheldrick, 1997)'
_computing_structure_solution 'SHELXS-97 (Sheldrick, 1990)'
_diffrn_ambient_temperature 296(2)
_diffrn_measured_fraction_theta_full 0.986
_diffrn_measured_fraction_theta_max 0.986
_diffrn_measurement_device_type 'CCD area detector'
_diffrn_measurement_method 'phi and omega scans'
_diffrn_radiation_monochromator graphite
_diffrn_radiation_source 'fine-focus sealed tube'
_diffrn_radiation_type MoK\a
_diffrn_radiation_wavelength 0.71073
_diffrn_reflns_av_R_equivalents 0.0212
_diffrn_reflns_av_sigmaI/netI 0.0439
_diffrn_reflns_limit_h_max 8
_diffrn_reflns_limit_h_min -9
_diffrn_reflns_limit_k_max 12
_diffrn_reflns_limit_k_min -12
_diffrn_reflns_limit_l_max 17
_diffrn_reflns_limit_l_min -16
_diffrn_reflns_number 5794
_diffrn_reflns_theta_full 25.50
_diffrn_reflns_theta_max 25.50
_diffrn_reflns_theta_min 1.46
_diffrn_standards_number 0
_exptl_absorpt_coefficient_mu 3.297
_exptl_absorpt_correction_T_max 0.6553
_exptl_absorpt_correction_T_min 0.5176
_exptl_absorpt_correction_type multi-scan
_exptl_absorpt_process_details sadabs
_exptl_crystal_colour colourless
_exptl_crystal_density_diffrn 2.043
_exptl_crystal_density_method 'not measured'
_exptl_crystal_description block
_exptl_crystal_F_000 660
_exptl_crystal_size_max 0.23
_exptl_crystal_size_mid 0.18
_exptl_crystal_size_min 0.14
_refine_diff_density_max 0.609
_refine_diff_density_min -1.081
_refine_diff_density_rms 0.155
_refine_ls_extinction_method none
_refine_ls_goodness_of_fit_ref 1.034
_refine_ls_hydrogen_treatment constr
_refine_ls_matrix_type full
_refine_ls_number_parameters 353
_refine_ls_number_reflns 4020
_refine_ls_number_restraints 0
_refine_ls_restrained_S_all 1.034
_refine_ls_R_factor_all 0.0353
_refine_ls_R_factor_gt 0.0300
_refine_ls_shift/su_max 0.001
_refine_ls_shift/su_mean 0.000
_refine_ls_structure_factor_coef Fsqd
_refine_ls_weighting_details 'calc w=1/[\s^2^(Fo^2^)+(0.0582P)^2^+0.2741P] where P=(Fo^2^+2Fc^2^)/3'
_refine_ls_weighting_scheme calc
_refine_ls_wR_factor_gt 0.0783
_refine_ls_wR_factor_ref 0.0901
_reflns_number_gt 3622
_reflns_number_total 4020
_reflns_threshold_expression >2sigma(I)
_cod_data_source_file c3dt50810b.txt
_cod_data_source_block a
_cod_depositor_comments
;
The following automatic conversions were performed:

'_symmetry_cell_setting' value 'Triclinic' changed to 'triclinic'
according to /home/saulius/struct/CIF-dictionaries/cif_core.dic
dictionary named 'cif_core.dic' version 2.4.2 from 2011-04-26.

Automatic conversion script
Id: cif_fix_values 1891 2012-01-12 08:04:46Z andrius 
;
_cod_original_sg_symbol_H-M P-1
_cod_database_code 7023150

loop_
_symmetry_equiv_pos_as_xyz
'x, y, z'
'-x, -y, -z'

loop_
_atom_site_label
_atom_site_type_symbol
_atom_site_fract_x
_atom_site_fract_y
_atom_site_fract_z
_atom_site_U_iso_or_equiv
_atom_site_adp_type
_atom_site_occupancy
_atom_site_symmetry_multiplicity
_atom_site_calc_flag
_atom_site_refinement_flags
Tb1 Tb 0.19563(3) 1.08569(2) 0.337547(16) 0.01621(10) Uani 1 1 d .
O1 O 0.4210(6) 0.9475(5) 0.2518(3) 0.0434(11) Uani 1 1 d .
O2 O 0.4325(8) 1.1528(5) 0.1862(3) 0.0645(16) Uani 1 1 d .
O3 O 0.5532(10) 1.2822(5) 0.0416(4) 0.0679(17) Uani 1 1 d .
H3 H 0.5312 1.2388 0.0952 0.102 Uiso 1 1 calc R
O4 O 0.6864(6) 1.2490(4) -0.0919(4) 0.0470(12) Uani 1 1 d .
O5 O 0.0580(5) 0.8654(4) 0.5676(3) 0.0306(9) Uani 1 1 d .
O6 O 0.2804(5) 0.8927(3) 0.4588(3) 0.0227(8) Uani 1 1 d .
O7 O 0.5303(5) 0.8741(3) 0.6069(3) 0.0275(9) Uani 1 1 d .
O8 O 0.7653(5) 0.7080(4) 0.6363(3) 0.0303(9) Uani 1 1 d .
O9 O 1.0243(6) 0.2352(4) 0.2170(3) 0.0334(10) Uani 1 1 d .
O10 O -0.0415(6) 0.0461(4) 0.7065(3) 0.0318(9) Uani 1 1 d .
C2 C 0.6855(7) 1.0533(5) 0.0283(4) 0.0236(11) Uani 1 1 d .
C3 C 0.8046(8) 0.9849(6) -0.0305(4) 0.0273(12) Uani 1 1 d .
H3A H 0.8479 1.0335 -0.0871 0.033 Uiso 1 1 calc R
C4 C 0.8623(8) 0.8476(6) -0.0091(4) 0.0278(12) Uani 1 1 d .
H4 H 0.9433 0.8045 -0.0501 0.033 Uiso 1 1 calc R
C5 C 0.7962(7) 0.7757(5) 0.0750(4) 0.0243(12) Uani 1 1 d .
C6 C 0.6761(7) 0.8406(5) 0.1347(4) 0.0239(11) Uani 1 1 d .
H6 H 0.6320 0.7908 0.1905 0.029 Uiso 1 1 calc R
C7 C 0.4825(8) 1.0288(7) 0.1891(4) 0.0345(15) Uani 1 1 d .
C8 C 0.6379(9) 1.2024(6) -0.0107(5) 0.0355(14) Uani 1 1 d .
C9 C 1.0326(8) 0.5730(5) 0.1021(4) 0.0291(13) Uani 1 1 d .
H9 H 1.1150 0.6250 0.0762 0.035 Uiso 1 1 calc R
C10 C 1.0952(8) 0.4401(6) 0.1381(4) 0.0329(14) Uani 1 1 d .
H10 H 1.2186 0.4031 0.1364 0.039 Uiso 1 1 calc R
C11 C 0.9743(7) 0.3576(5) 0.1783(4) 0.0242(12) Uani 1 1 d .
C12 C 0.7874(8) 0.4217(5) 0.1712(4) 0.0289(13) Uani 1 1 d .
H12 H 0.7014 0.3713 0.1921 0.035 Uiso 1 1 calc R
C13 C 0.7333(8) 0.5549(6) 0.1345(4) 0.0284(12) Uani 1 1 d .
H13 H 0.6107 0.5943 0.1311 0.034 Uiso 1 1 calc R
C14 C 0.3147(7) 0.6896(5) 0.5766(4) 0.0181(10) Uani 1 1 d .
C15 C 0.4936(7) 0.6561(5) 0.6073(4) 0.0178(10) Uani 1 1 d .
C16 C 0.5757(7) 0.5209(5) 0.6384(4) 0.0252(12) Uani 1 1 d .
H16 H 0.6939 0.4973 0.6582 0.030 Uiso 1 1 calc R
C17 C 0.4881(7) 0.4219(5) 0.6406(4) 0.0256(12) Uani 1 1 d .
H17 H 0.5480 0.3327 0.6587 0.031 Uiso 1 1 calc R
C18 C 0.3096(7) 0.4561(5) 0.6158(4) 0.0179(10) Uani 1 1 d .
C19 C 0.2245(6) 0.5888(5) 0.5827(3) 0.0177(10) Uani 1 1 d .
H19 H 0.1055 0.6107 0.5642 0.021 Uiso 1 1 calc R
C20 C 0.2109(7) 0.8284(5) 0.5322(3) 0.0164(10) Uani 1 1 d .
C21 C 0.6005(7) 0.7533(5) 0.6162(4) 0.0203(11) Uani 1 1 d .
C22 C 0.2899(7) 0.2329(5) 0.6074(4) 0.0209(11) Uani 1 1 d .
H22 H 0.4042 0.2211 0.5778 0.025 Uiso 1 1 calc R
C23 C 0.2060(7) 0.1312(5) 0.6281(4) 0.0253(12) Uani 1 1 d .
H23 H 0.2594 0.0527 0.6087 0.030 Uiso 1 1 calc R
C24 C 0.0346(7) 0.1424(5) 0.6797(4) 0.0248(12) Uani 1 1 d .
C25 C -0.0411(7) 0.2690(5) 0.7014(4) 0.0259(12) Uani 1 1 d .
H25 H -0.1524 0.2828 0.7341 0.031 Uiso 1 1 calc R
C26 C 0.0465(7) 0.3694(5) 0.6752(4) 0.0238(12) Uani 1 1 d .
H26 H -0.0069 0.4516 0.6891 0.029 Uiso 1 1 calc R
C27 C 0.6188(7) 0.9790(5) 0.1135(4) 0.0247(12) Uani 1 1 d .
N1 N 0.8552(6) 0.6323(4) 0.1023(3) 0.0245(10) Uani 1 1 d .
N2 N 0.2116(5) 0.3526(4) 0.6287(3) 0.0191(9) Uani 1 1 d .

loop_
_atom_site_aniso_label
_atom_site_aniso_U_11
_atom_site_aniso_U_22
_atom_site_aniso_U_33
_atom_site_aniso_U_23
_atom_site_aniso_U_13
_atom_site_aniso_U_12
Tb1 0.01463(15) 0.01088(14) 0.02233(15) -0.00205(10) -0.00003(9) -0.00350(9)
O1 0.031(2) 0.064(3) 0.041(3) -0.027(2) 0.014(2) -0.012(2)
O2 0.092(4) 0.046(3) 0.036(3) -0.017(2) -0.006(3) 0.029(3)
O3 0.113(5) 0.024(2) 0.057(3) -0.010(2) -0.011(3) 0.006(3)
O4 0.037(3) 0.025(2) 0.069(3) 0.008(2) -0.001(2) -0.008(2)
O5 0.023(2) 0.021(2) 0.038(2) 0.0021(17) 0.0077(17) 0.0015(16)
O6 0.0201(19) 0.0137(18) 0.029(2) 0.0016(15) 0.0023(16) -0.0020(15)
O7 0.025(2) 0.0146(19) 0.043(2) -0.0048(16) -0.0106(17) -0.0037(16)
O8 0.0150(19) 0.0203(19) 0.058(3) -0.0141(19) -0.0072(18) -0.0018(16)
O9 0.046(3) 0.0160(19) 0.033(2) 0.0018(17) -0.0146(19) 0.0005(18)
O10 0.037(2) 0.019(2) 0.046(2) -0.0068(18) -0.0062(19) -0.0189(18)
C2 0.021(3) 0.019(3) 0.031(3) -0.006(2) -0.009(2) -0.001(2)
C3 0.025(3) 0.028(3) 0.027(3) 0.003(2) -0.004(2) -0.009(2)
C4 0.029(3) 0.024(3) 0.027(3) -0.007(2) 0.002(2) 0.000(2)
C5 0.026(3) 0.022(3) 0.024(3) -0.003(2) -0.003(2) -0.004(2)
C6 0.024(3) 0.024(3) 0.021(3) -0.004(2) -0.001(2) -0.003(2)
C7 0.023(3) 0.045(4) 0.032(3) -0.020(3) -0.012(3) 0.015(3)
C8 0.033(3) 0.025(3) 0.049(4) -0.006(3) -0.006(3) -0.010(3)
C9 0.026(3) 0.021(3) 0.037(3) -0.003(2) 0.004(2) -0.005(2)
C10 0.027(3) 0.024(3) 0.042(4) -0.005(3) -0.007(3) 0.003(3)
C11 0.027(3) 0.021(3) 0.021(3) -0.003(2) -0.010(2) 0.003(2)
C12 0.033(3) 0.022(3) 0.030(3) -0.001(2) 0.002(3) -0.010(3)
C13 0.024(3) 0.028(3) 0.031(3) -0.003(2) 0.001(2) -0.005(2)
C14 0.017(2) 0.015(2) 0.021(3) -0.005(2) 0.002(2) -0.002(2)
C15 0.015(2) 0.014(2) 0.025(3) -0.004(2) 0.000(2) -0.004(2)
C16 0.018(3) 0.016(3) 0.039(3) -0.001(2) -0.010(2) -0.002(2)
C17 0.019(3) 0.012(2) 0.043(3) -0.004(2) -0.003(2) 0.000(2)
C18 0.017(2) 0.015(2) 0.023(3) -0.005(2) 0.003(2) -0.006(2)
C19 0.012(2) 0.017(2) 0.021(3) 0.000(2) -0.0028(19) 0.000(2)
C20 0.017(3) 0.012(2) 0.020(3) -0.001(2) -0.004(2) -0.004(2)
C21 0.018(3) 0.019(3) 0.024(3) -0.005(2) 0.003(2) -0.006(2)
C22 0.022(3) 0.013(2) 0.026(3) -0.005(2) 0.000(2) -0.001(2)
C23 0.028(3) 0.015(3) 0.035(3) -0.010(2) -0.002(2) -0.005(2)
C24 0.027(3) 0.017(3) 0.032(3) 0.000(2) -0.012(2) -0.010(2)
C25 0.013(2) 0.026(3) 0.040(3) -0.009(2) 0.002(2) -0.006(2)
C26 0.019(3) 0.015(3) 0.037(3) -0.006(2) 0.001(2) -0.002(2)
C27 0.018(3) 0.027(3) 0.028(3) -0.010(2) -0.004(2) 0.001(2)
N1 0.028(2) 0.018(2) 0.026(2) -0.0056(19) -0.0004(19) -0.0023(19)
N2 0.016(2) 0.016(2) 0.026(2) -0.0038(18) 0.0004(18) -0.0067(18)

loop_
_atom_type_symbol
_atom_type_description
_atom_type_scat_dispersion_real
_atom_type_scat_dispersion_imag
_atom_type_scat_source
C C 0.0033 0.0016 'International Tables Vol C Tables 4.2.6.8 and 6.1.1.4'
H H 0.0000 0.0000 'International Tables Vol C Tables 4.2.6.8 and 6.1.1.4'
N N 0.0061 0.0033 'International Tables Vol C Tables 4.2.6.8 and 6.1.1.4'
O O 0.0106 0.0060 'International Tables Vol C Tables 4.2.6.8 and 6.1.1.4'
Tb Tb -0.1723 4.1537 'International Tables Vol C Tables 4.2.6.8 and 6.1.1.4'

loop_
_geom_angle_atom_site_label_1
_geom_angle_atom_site_label_2
_geom_angle_atom_site_label_3
_geom_angle
_geom_angle_site_symmetry_1
_geom_angle_site_symmetry_3
O10 Tb1 O5 83.09(16) 2_566 2_576
O10 Tb1 O9 78.59(15) 2_566 1_465
O5 Tb1 O9 84.05(15) 2_576 1_465
O10 Tb1 O6 80.75(14) 2_566 .
O5 Tb1 O6 85.64(13) 2_576 .
O9 Tb1 O6 157.85(14) 1_465 .
O10 Tb1 O8 154.62(14) 2_566 2_676
O5 Tb1 O8 81.39(14) 2_576 2_676
O9 Tb1 O8 79.92(14) 1_465 2_676
O6 Tb1 O8 117.78(14) . 2_676
O10 Tb1 O1 76.11(16) 2_566 .
O5 Tb1 O1 155.82(16) 2_576 .
O9 Tb1 O1 103.47(17) 1_465 .
O6 Tb1 O1 79.03(15) . .
O8 Tb1 O1 122.32(15) 2_676 .
O10 Tb1 O7 152.32(14) 2_566 2_676
O5 Tb1 O7 114.17(15) 2_576 2_676
O9 Tb1 O7 122.82(14) 1_465 2_676
O6 Tb1 O7 79.32(13) . 2_676
O8 Tb1 O7 53.03(12) 2_676 2_676
O1 Tb1 O7 81.38(15) . 2_676
O10 Tb1 O2 106.78(17) 2_566 .
O5 Tb1 O2 152.63(14) 2_576 .
O9 Tb1 O2 73.40(16) 1_465 .
O6 Tb1 O2 120.73(14) . .
O8 Tb1 O2 79.59(15) 2_676 .
O1 Tb1 O2 48.89(16) . .
O7 Tb1 O2 68.27(16) 2_676 .
O10 Tb1 C21 176.92(14) 2_566 2_676
O5 Tb1 C21 99.92(15) 2_576 2_676
O9 Tb1 C21 101.01(15) 1_465 2_676
O6 Tb1 C21 100.05(15) . 2_676
O8 Tb1 C21 26.84(14) 2_676 2_676
O1 Tb1 C21 101.08(16) . 2_676
O7 Tb1 C21 26.31(13) 2_676 2_676
O2 Tb1 C21 70.24(16) . 2_676
O10 Tb1 C7 90.27(17) 2_566 .
O5 Tb1 C7 170.53(15) 2_576 .
O9 Tb1 C7 88.04(16) 1_465 .
O6 Tb1 C7 100.00(16) . .
O8 Tb1 C7 102.36(17) 2_676 .
O1 Tb1 C7 23.70(17) . .
O7 Tb1 C7 74.58(15) 2_676 .
O2 Tb1 C7 25.23(16) . .
C21 Tb1 C7 86.67(17) 2_676 .
C7 O1 Tb1 103.8(4) . .
C7 O2 Tb1 86.5(4) . .
C8 O3 H3 109.5 . .
C20 O5 Tb1 168.2(4) . 2_576
C20 O6 Tb1 138.6(3) . .
C21 O7 Tb1 91.5(3) . 2_676
C21 O8 Tb1 94.4(3) . 2_676
C11 O9 Tb1 143.3(4) . 1_645
C24 O10 Tb1 146.7(4) . 2_566
C3 C2 C27 118.2(5) . .
C3 C2 C8 113.8(5) . .
C27 C2 C8 127.9(5) . .
C2 C3 C4 123.0(5) . .
C2 C3 H3A 118.5 . .
C4 C3 H3A 118.5 . .
C3 C4 C5 118.2(5) . .
C3 C4 H4 120.9 . .
C5 C4 H4 120.9 . .
C6 C5 C4 120.3(5) . .
C6 C5 N1 119.1(5) . .
C4 C5 N1 120.7(5) . .
C5 C6 C27 121.6(5) . .
C5 C6 H6 119.2 . .
C27 C6 H6 119.2 . .
O1 C7 O2 120.6(6) . .
O1 C7 C27 119.3(5) . .
O2 C7 C27 120.1(6) . .
O1 C7 Tb1 52.5(3) . .
O2 C7 Tb1 68.2(4) . .
C27 C7 Tb1 170.6(5) . .
O4 C8 O3 119.0(6) . .
O4 C8 C2 119.5(6) . .
O3 C8 C2 121.5(6) . .
N1 C9 C10 122.5(5) . .
N1 C9 H9 118.8 . .
C10 C9 H9 118.8 . .
C9 C10 C11 120.5(5) . .
C9 C10 H10 119.7 . .
C11 C10 H10 119.7 . .
O9 C11 C10 123.5(5) . .
O9 C11 C12 121.0(5) . .
C10 C11 C12 115.5(5) . .
C13 C12 C11 121.0(5) . .
C13 C12 H12 119.5 . .
C11 C12 H12 119.5 . .
C12 C13 N1 121.3(5) . .
C12 C13 H13 119.3 . .
N1 C13 H13 119.3 . .
C19 C14 C15 119.4(4) . .
C19 C14 C20 115.2(4) . .
C15 C14 C20 125.4(4) . .
C16 C15 C14 117.9(4) . .
C16 C15 C21 116.3(4) . .
C14 C15 C21 125.6(4) . .
C17 C16 C15 122.3(5) . .
C17 C16 H16 118.9 . .
C15 C16 H16 118.9 . .
C16 C17 C18 119.3(5) . .
C16 C17 H17 120.4 . .
C18 C17 H17 120.4 . .
C17 C18 C19 120.2(4) . .
C17 C18 N2 119.2(4) . .
C19 C18 N2 120.6(4) . .
C18 C19 C14 120.8(5) . .
C18 C19 H19 119.6 . .
C14 C19 H19 119.6 . .
O5 C20 O6 125.6(5) . .
O5 C20 C14 116.7(4) . .
O6 C20 C14 117.5(4) . .
O7 C21 O8 120.5(5) . .
O7 C21 C15 121.6(5) . .
O8 C21 C15 117.8(4) . .
O7 C21 Tb1 62.1(3) . 2_676
O8 C21 Tb1 58.8(3) . 2_676
C15 C21 Tb1 171.2(4) . 2_676
C23 C22 N2 121.7(5) . .
C23 C22 H22 119.2 . .
N2 C22 H22 119.2 . .
C22 C23 C24 120.8(5) . .
C22 C23 H23 119.6 . .
C24 C23 H23 119.6 . .
O10 C24 C25 122.1(5) . .
O10 C24 C23 122.5(5) . .
C25 C24 C23 115.4(5) . .
C26 C25 C24 121.0(5) . .
C26 C25 H25 119.5 . .
C24 C25 H25 119.5 . .
C25 C26 N2 121.4(5) . .
C25 C26 H26 119.3 . .
N2 C26 H26 119.3 . .
C6 C27 C2 118.7(5) . .
C6 C27 C7 112.4(5) . .
C2 C27 C7 128.9(5) . .
C9 N1 C13 118.8(5) . .
C9 N1 C5 120.5(5) . .
C13 N1 C5 120.5(5) . .
C22 N2 C26 119.6(4) . .
C22 N2 C18 121.3(4) . .
C26 N2 C18 118.5(4) . .

loop_
_geom_bond_atom_site_label_1
_geom_bond_atom_site_label_2
_geom_bond_distance
_geom_bond_site_symmetry_2
Tb1 O10 2.264(4) 2_566
Tb1 O5 2.291(4) 2_576
Tb1 O9 2.302(4) 1_465
Tb1 O6 2.338(4) .
Tb1 O8 2.402(4) 2_676
Tb1 O1 2.428(4) .
Tb1 O7 2.477(4) 2_676
Tb1 O2 2.765(6) .
Tb1 C21 2.801(5) 2_676
Tb1 C7 2.972(6) .
O1 C7 1.230(8) .
O2 C7 1.269(8) .
O3 C8 1.287(8) .
O3 H3 0.8200 .
O4 C8 1.212(8) .
O5 C20 1.243(6) .
O5 Tb1 2.291(4) 2_576
O6 C20 1.256(6) .
O7 C21 1.242(6) .
O7 Tb1 2.477(4) 2_676
O8 C21 1.268(6) .
O8 Tb1 2.402(4) 2_676
O9 C11 1.259(6) .
O9 Tb1 2.302(4) 1_645
O10 C24 1.259(6) .
O10 Tb1 2.264(4) 2_566
C2 C3 1.380(8) .
C2 C27 1.409(8) .
C2 C8 1.508(8) .
C3 C4 1.379(8) .
C3 H3A 0.9300 .
C4 C5 1.386(8) .
C4 H4 0.9300 .
C5 C6 1.373(8) .
C5 N1 1.441(7) .
C6 C27 1.390(8) .
C6 H6 0.9300 .
C7 C27 1.533(8) .
C9 N1 1.349(7) .
C9 C10 1.358(8) .
C9 H9 0.9300 .
C10 C11 1.415(8) .
C10 H10 0.9300 .
C11 C12 1.426(7) .
C12 C13 1.356(8) .
C12 H12 0.9300 .
C13 N1 1.365(7) .
C13 H13 0.9300 .
C14 C19 1.390(7) .
C14 C15 1.412(7) .
C14 C20 1.507(7) .
C15 C16 1.396(7) .
C15 C21 1.498(7) .
C16 C17 1.370(7) .
C16 H16 0.9300 .
C17 C18 1.381(7) .
C17 H17 0.9300 .
C18 C19 1.383(7) .
C18 N2 1.442(6) .
C19 H19 0.9300 .
C21 Tb1 2.801(5) 2_676
C22 C23 1.344(7) .
C22 N2 1.361(6) .
C22 H22 0.9300 .
C23 C24 1.438(8) .
C23 H23 0.9300 .
C24 C25 1.425(8) .
C25 C26 1.352(7) .
C25 H25 0.9300 .
C26 N2 1.365(7) .
C26 H26 0.9300 .

loop_
_geom_hbond_atom_site_label_D
_geom_hbond_atom_site_label_H
_geom_hbond_atom_site_label_A
_geom_hbond_distance_DH
_geom_hbond_distance_HA
_geom_hbond_distance_DA
_geom_hbond_angle_DHA
O3 H3 O2 0.82 1.64 2.431(8) 162.7

loop_
_geom_torsion_atom_site_label_1
_geom_torsion_atom_site_label_2
_geom_torsion_atom_site_label_3
_geom_torsion_atom_site_label_4
_geom_torsion
_geom_torsion_site_symmetry_1
_geom_torsion_site_symmetry_4
O10 Tb1 O1 C7 125.1(4) 2_566 .
O5 Tb1 O1 C7 156.5(4) 2_576 .
O9 Tb1 O1 C7 50.7(4) 1_465 .
O6 Tb1 O1 C7 -151.8(4) . .
O8 Tb1 O1 C7 -35.8(4) 2_676 .
O7 Tb1 O1 C7 -71.1(4) 2_676 .
O2 Tb1 O1 C7 -2.5(4) . .
C21 Tb1 O1 C7 -53.6(4) 2_676 .
O10 Tb1 O2 C7 -51.1(4) 2_566 .
O5 Tb1 O2 C7 -159.1(3) 2_576 .
O9 Tb1 O2 C7 -123.3(4) 1_465 .
O6 Tb1 O2 C7 38.0(4) . .
O8 Tb1 O2 C7 154.2(4) 2_676 .
O1 Tb1 O2 C7 2.4(3) . .
O7 Tb1 O2 C7 100.0(4) 2_676 .
C21 Tb1 O2 C7 128.1(4) 2_676 .
O10 Tb1 O6 C20 -70.9(5) 2_566 .
O5 Tb1 O6 C20 12.8(5) 2_576 .
O9 Tb1 O6 C20 -49.6(7) 1_465 .
O8 Tb1 O6 C20 90.7(5) 2_676 .
O1 Tb1 O6 C20 -148.4(5) . .
O7 Tb1 O6 C20 128.4(5) 2_676 .
O2 Tb1 O6 C20 -175.0(5) . .
C21 Tb1 O6 C20 112.1(5) 2_676 .
C7 Tb1 O6 C20 -159.5(5) . .
C27 C2 C3 C4 -0.6(8) . .
C8 C2 C3 C4 -178.5(5) . .
C2 C3 C4 C5 0.4(9) . .
C3 C4 C5 C6 0.2(8) . .
C3 C4 C5 N1 -178.4(5) . .
C4 C5 C6 C27 -0.7(8) . .
N1 C5 C6 C27 178.0(5) . .
Tb1 O1 C7 O2 4.8(7) . .
Tb1 O1 C7 C27 -174.5(4) . .
Tb1 O2 C7 O1 -4.1(6) . .
Tb1 O2 C7 C27 175.2(5) . .
O10 Tb1 C7 O1 -52.6(4) 2_566 .
O5 Tb1 C7 O1 -97.9(10) 2_576 .
O9 Tb1 C7 O1 -131.1(4) 1_465 .
O6 Tb1 C7 O1 28.1(4) . .
O8 Tb1 C7 O1 149.6(4) 2_676 .
O7 Tb1 C7 O1 104.0(4) 2_676 .
O2 Tb1 C7 O1 175.6(6) . .
C21 Tb1 C7 O1 127.7(4) 2_676 .
O10 Tb1 C7 O2 131.9(4) 2_566 .
O5 Tb1 C7 O2 86.5(10) 2_576 .
O9 Tb1 C7 O2 53.3(4) 1_465 .
O6 Tb1 C7 O2 -147.5(4) . .
O8 Tb1 C7 O2 -26.0(4) 2_676 .
O1 Tb1 C7 O2 -175.6(6) . .
O7 Tb1 C7 O2 -71.6(4) 2_676 .
C21 Tb1 C7 O2 -47.9(4) 2_676 .
O10 Tb1 C7 C27 -22(2) 2_566 .
O5 Tb1 C7 C27 -67(3) 2_576 .
O9 Tb1 C7 C27 -100(2) 1_465 .
O6 Tb1 C7 C27 59(2) . .
O8 Tb1 C7 C27 -180(2) 2_676 .
O1 Tb1 C7 C27 31(2) . .
O7 Tb1 C7 C27 135(2) 2_676 .
O2 Tb1 C7 C27 -154(3) . .
C21 Tb1 C7 C27 158(2) 2_676 .
C3 C2 C8 O4 8.6(8) . .
C27 C2 C8 O4 -169.0(6) . .
C3 C2 C8 O3 -168.4(6) . .
C27 C2 C8 O3 14.0(10) . .
N1 C9 C10 C11 -0.2(9) . .
Tb1 O9 C11 C10 57.7(9) 1_645 .
Tb1 O9 C11 C12 -123.2(6) 1_645 .
C9 C10 C11 O9 -176.4(6) . .
C9 C10 C11 C12 4.5(8) . .
O9 C11 C12 C13 176.3(5) . .
C10 C11 C12 C13 -4.6(8) . .
C11 C12 C13 N1 0.5(9) . .
C19 C14 C15 C16 3.1(7) . .
C20 C14 C15 C16 -173.8(5) . .
C19 C14 C15 C21 -172.4(5) . .
C20 C14 C15 C21 10.6(8) . .
C14 C15 C16 C17 -0.7(8) . .
C21 C15 C16 C17 175.3(5) . .
C15 C16 C17 C18 -3.1(9) . .
C16 C17 C18 C19 4.5(8) . .
C16 C17 C18 N2 -172.9(5) . .
C17 C18 C19 C14 -2.0(8) . .
N2 C18 C19 C14 175.3(4) . .
C15 C14 C19 C18 -1.9(8) . .
C20 C14 C19 C18 175.4(5) . .
Tb1 O5 C20 O6 -141.5(15) 2_576 .
Tb1 O5 C20 C14 44(2) 2_576 .
Tb1 O6 C20 O5 -7.8(9) . .
Tb1 O6 C20 C14 166.9(3) . .
C19 C14 C20 O5 53.5(6) . .
C15 C14 C20 O5 -129.4(5) . .
C19 C14 C20 O6 -121.7(5) . .
C15 C14 C20 O6 55.4(7) . .
Tb1 O7 C21 O8 -7.2(5) 2_676 .
Tb1 O7 C21 C15 170.8(4) 2_676 .
Tb1 O8 C21 O7 7.5(5) 2_676 .
Tb1 O8 C21 C15 -170.6(4) 2_676 .
C16 C15 C21 O7 -167.2(5) . .
C14 C15 C21 O7 8.4(8) . .
C16 C15 C21 O8 10.8(7) . .
C14 C15 C21 O8 -173.6(5) . .
C16 C15 C21 Tb1 -54(3) . 2_676
C14 C15 C21 Tb1 121(2) . 2_676
N2 C22 C23 C24 -4.3(8) . .
Tb1 O10 C24 C25 108.2(7) 2_566 .
Tb1 O10 C24 C23 -73.9(9) 2_566 .
C22 C23 C24 O10 -174.6(5) . .
C22 C23 C24 C25 3.4(8) . .
O10 C24 C25 C26 177.4(5) . .
C23 C24 C25 C26 -0.7(8) . .
C24 C25 C26 N2 -1.3(9) . .
C5 C6 C27 C2 0.5(8) . .
C5 C6 C27 C7 178.9(5) . .
C3 C2 C27 C6 0.2(8) . .
C8 C2 C27 C6 177.7(5) . .
C3 C2 C27 C7 -178.0(5) . .
C8 C2 C27 C7 -0.5(9) . .
O1 C7 C27 C6 -8.7(8) . .
O2 C7 C27 C6 172.0(5) . .
Tb1 C7 C27 C6 -36(3) . .
O1 C7 C27 C2 169.6(6) . .
O2 C7 C27 C2 -9.7(9) . .
Tb1 C7 C27 C2 142(2) . .
C10 C9 N1 C13 -4.2(9) . .
C10 C9 N1 C5 171.8(5) . .
C12 C13 N1 C9 4.0(8) . .
C12 C13 N1 C5 -172.0(5) . .
C6 C5 N1 C9 -129.1(6) . .
C4 C5 N1 C9 49.5(7) . .
C6 C5 N1 C13 46.8(7) . .
C4 C5 N1 C13 -134.5(6) . .
C23 C22 N2 C26 2.3(8) . .
C23 C22 N2 C18 173.3(5) . .
C25 C26 N2 C22 0.6(8) . .
C25 C26 N2 C18 -170.7(5) . .
C17 C18 N2 C22 -40.6(7) . .
C19 C18 N2 C22 142.1(5) . .
C17 C18 N2 C26 130.6(5) . .
C19 C18 N2 C26 -46.8(7) . .
